data_7224453
loop_
_publ_author_name
'Nawrot, I.'
'Machura, B.'
'Kruszynski, R.'

_publ_section_title
;
 Exploration of Cd(ii)/pseudohalide/di-2-pyridyl ketone chemistry --
 rational synthesis, structural analysis and photoluminescence
;
_journal_issue 15
_journal_name_full CrystEngComm
_journal_page_first 2650
_journal_paper_doi 10.1039/C6CE00112B
_journal_volume 18
_journal_year 2016
_chemical_formula_moiety 'C46 H40 Cd4 N16 O14'
_chemical_formula_sum 'C46 H40 Cd4 N16 O14'
_chemical_formula_weight 1490.54
_chemical_name_systematic
; 
 ? 
;
_space_group_IT_number 14
_symmetry_cell_setting monoclinic
_symmetry_space_group_name_Hall '-P 2yn'
_symmetry_space_group_name_H-M 'P 1 21/n 1'
_atom_sites_solution_hydrogens geom
_atom_sites_solution_primary direct
_atom_sites_solution_secondary difmap
_audit_creation_method SHELXL-97
_audit_update_record
;
2016-01-11 deposited with the CCDC.
2016-02-29 downloaded from the CCDC.
;
_cell_angle_alpha 90.00
_cell_angle_beta 100.398(5)
_cell_angle_gamma 90.00
_cell_formula_units_Z 2
_cell_length_a 13.4664(6)
_cell_length_b 12.4449(5)
_cell_length_c 16.1614(7)
_cell_measurement_reflns_used 4439
_cell_measurement_temperature 295.0
_cell_measurement_theta_max 28.3500
_cell_measurement_theta_min 3.9030
_cell_volume 2664.0(2)
_computing_cell_refinement 'CrysAlis RED v. 1.163 (UNIL IC & KUMA 2000)'
_computing_data_collection 'CrysAlis CCD v. 1.163 (UNIL IC & KUMA 2000)'
_computing_data_reduction 'CrysAlis RED v. 1.163 (UNIL IC & KUMA 2000)'
_computing_molecular_graphics
;XP in SHELXTL/PC (Sheldrick, 1990b)
 ORTEP-3 W v. 1.062 (Farrugia 1997)
;
_computing_publication_material
;SHELXL-97 (Sheldrick, 1997) and
 PLATON (Spek, 1990)
;
_computing_structure_refinement 'SHELXL-97 (Sheldrick, 1997)'
_computing_structure_solution 'SHELXS-97 (Sheldrick, 1990)'
_diffrn_ambient_temperature 295.0
_diffrn_measured_fraction_theta_full 0.998
_diffrn_measured_fraction_theta_max 0.998
_diffrn_measurement_device_type 'Xcalibur, Atlas, Gemini ultra'
_diffrn_radiation_monochromator graphite
_diffrn_radiation_source 'fine-focus sealed tube'
_diffrn_radiation_type MoK\a
_diffrn_radiation_wavelength 0.71073
_diffrn_reflns_av_R_equivalents 0.0390
_diffrn_reflns_av_sigmaI/netI 0.0436
_diffrn_reflns_limit_h_max 16
_diffrn_reflns_limit_h_min -14
_diffrn_reflns_limit_k_max 14
_diffrn_reflns_limit_k_min -14
_diffrn_reflns_limit_l_max 19
_diffrn_reflns_limit_l_min -19
_diffrn_reflns_number 13051
_diffrn_reflns_theta_full 25.10
_diffrn_reflns_theta_max 25.10
_diffrn_reflns_theta_min 3.48
_exptl_absorpt_coefficient_mu 1.655
_exptl_absorpt_correction_T_max 1.00000
_exptl_absorpt_correction_T_min 0.12453
_exptl_absorpt_correction_type empirical
_exptl_absorpt_process_details 'CrysAlis RED, (2005)'
_exptl_crystal_colour white
_exptl_crystal_density_diffrn 1.858
_exptl_crystal_density_method 'not measured'
_exptl_crystal_description prism
_exptl_crystal_F_000 1464
_exptl_crystal_size_max 0.19
_exptl_crystal_size_mid 0.1
_exptl_crystal_size_min 0.07
_refine_diff_density_max 0.686
_refine_diff_density_min -0.648
_refine_diff_density_rms 0.096
_refine_ls_extinction_method none
_refine_ls_goodness_of_fit_ref 1.058
_refine_ls_hydrogen_treatment constr
_refine_ls_matrix_type full
_refine_ls_number_parameters 363
_refine_ls_number_reflns 4731
_refine_ls_number_restraints 0
_refine_ls_restrained_S_all 1.058
_refine_ls_R_factor_all 0.0549
_refine_ls_R_factor_gt 0.0376
_refine_ls_shift/su_max 0.001
_refine_ls_shift/su_mean 0.000
_refine_ls_structure_factor_coef Fsqd
_refine_ls_weighting_details 'calc w=1/[\s^2^(Fo^2^)+(0.0399P)^2^+1.8030P] where P=(Fo^2^+2Fc^2^)/3'
_refine_ls_weighting_scheme calc
_refine_ls_wR_factor_gt 0.0860
_refine_ls_wR_factor_ref 0.0947
_reflns_number_gt 3736
_reflns_number_total 4731
_reflns_threshold_expression >2sigma(I)
_cod_data_source_file c6ce00112b2.cif
_cod_data_source_block cd135
_cod_depositor_comments 'Adding full bibliography for 7224447--7224455.cif.'
_cod_original_cell_volume 2664.00(19)
_cod_original_sg_symbol_H-M P21/n
_cod_database_code 7224453

loop_
_symmetry_equiv_pos_as_xyz
'x, y, z'
'-x+1/2, y+1/2, -z+1/2'
'-x, -y, -z'
'x-1/2, -y-1/2, z-1/2'

loop_
_atom_site_label
_atom_site_type_symbol
_atom_site_fract_x
_atom_site_fract_y
_atom_site_fract_z
_atom_site_U_iso_or_equiv
_atom_site_adp_type
_atom_site_occupancy
_atom_site_symmetry_multiplicity
_atom_site_calc_flag
_atom_site_refinement_flags
C1 C 0.2442(4) -0.2538(5) 0.5094(3) 0.0574(13) Uani 1 1 d .
H1 H 0.2973 -0.3025 0.5203 0.069 Uiso 1 1 calc R
C2 C 0.1493(5) -0.2920(5) 0.4806(5) 0.085(2) Uani 1 1 d .
H2 H 0.1374 -0.3652 0.4722 0.102 Uiso 1 1 calc R
C3 C 0.0724(5) -0.2195(7) 0.4646(5) 0.105(3) Uani 1 1 d .
H3 H 0.0067 -0.2429 0.4454 0.126 Uiso 1 1 calc R
C4 C 0.0918(4) -0.1126(6) 0.4766(5) 0.0809(19) Uani 1 1 d .
H4 H 0.0395 -0.0629 0.4651 0.097 Uiso 1 1 calc R
C5 C 0.1880(4) -0.0786(4) 0.5056(3) 0.0502(13) Uani 1 1 d .
C6 C 0.2181(3) 0.0402(4) 0.5191(3) 0.0437(11) Uani 1 1 d .
C7 C 0.2227(4) 0.0726(4) 0.6130(4) 0.0547(14) Uani 1 1 d .
C8 C 0.1600(4) 0.0296(6) 0.6628(4) 0.0751(18) Uani 1 1 d .
H8 H 0.1133 -0.0232 0.6419 0.090 Uiso 1 1 calc R
C9 C 0.1673(7) 0.0655(8) 0.7433(5) 0.104(3) Uani 1 1 d .
H9 H 0.1259 0.0372 0.7781 0.125 Uiso 1 1 calc R
C10 C 0.2356(7) 0.1430(8) 0.7722(4) 0.107(3) Uani 1 1 d .
H10 H 0.2420 0.1675 0.8273 0.129 Uiso 1 1 calc R
C11 C 0.2950(5) 0.1849(6) 0.7199(4) 0.084(2) Uani 1 1 d .
H11 H 0.3406 0.2393 0.7395 0.101 Uiso 1 1 calc R
C12 C 0.1323(5) 0.1170(6) 0.3914(4) 0.083(2) Uani 1 1 d .
H12A H 0.1275 0.0472 0.3656 0.124 Uiso 1 1 calc R
H12B H 0.1920 0.1526 0.3808 0.124 Uiso 1 1 calc R
H12C H 0.0739 0.1587 0.3683 0.124 Uiso 1 1 calc R
C13 C 0.4079(5) -0.0803(5) 0.7568(4) 0.0759(19) Uani 1 1 d .
H13 H 0.3586 -0.1323 0.7406 0.091 Uiso 1 1 calc R
C14 C 0.4292(6) -0.0501(7) 0.8396(4) 0.091(2) Uani 1 1 d .
H14 H 0.3949 -0.0804 0.8788 0.109 Uiso 1 1 calc R
C15 C 0.5011(6) 0.0248(7) 0.8626(4) 0.091(2) Uani 1 1 d .
H15 H 0.5164 0.0469 0.9185 0.109 Uiso 1 1 calc R
C16 C 0.5520(5) 0.0687(5) 0.8049(3) 0.0682(17) Uani 1 1 d .
H16 H 0.6026 0.1193 0.8210 0.082 Uiso 1 1 calc R
C17 C 0.5262(4) 0.0360(4) 0.7209(3) 0.0488(12) Uani 1 1 d .
C18 C 0.5823(3) 0.0764(4) 0.6520(3) 0.0410(11) Uani 1 1 d .
C19 C 0.6149(4) 0.1942(4) 0.6659(3) 0.0475(12) Uani 1 1 d .
C20 C 0.7122(4) 0.2227(5) 0.7002(3) 0.0627(15) Uani 1 1 d .
H20 H 0.7606 0.1703 0.7182 0.075 Uiso 1 1 calc R
C21 C 0.7369(5) 0.3295(6) 0.7075(4) 0.0805(18) Uani 1 1 d .
H21 H 0.8026 0.3501 0.7300 0.097 Uiso 1 1 calc R
C22 C 0.6654(5) 0.4054(5) 0.6817(4) 0.0815(19) Uani 1 1 d .
H22 H 0.6812 0.4782 0.6865 0.098 Uiso 1 1 calc R
C23 C 0.5689(5) 0.3716(5) 0.6483(4) 0.0701(16) Uani 1 1 d .
H23 H 0.5196 0.4230 0.6303 0.084 Uiso 1 1 calc R
N1 N 0.2639(3) -0.1497(3) 0.5227(2) 0.0471(10) Uani 1 1 d .
N2 N 0.2885(3) 0.1487(4) 0.6401(3) 0.0588(12) Uani 1 1 d .
N3 N 0.4556(3) -0.0377(4) 0.6977(2) 0.0532(11) Uani 1 1 d .
N4 N 0.5436(3) 0.2672(3) 0.6410(2) 0.0535(11) Uani 1 1 d .
N5 N 0.2688(5) 0.3988(5) 0.5186(4) 0.0830(17) Uani 1 1 d .
N97 N 0.5502(5) -0.3405(6) 0.6809(4) 0.111(2) Uani 1 1 d .
N98 N 0.5344(3) -0.2860(4) 0.6225(3) 0.0602(12) Uani 1 1 d .
N99 N 0.5176(3) -0.2302(4) 0.5630(3) 0.0569(11) Uani 1 1 d .
O1 O 0.3078(2) 0.0587(2) 0.49455(18) 0.0393(7) Uani 1 1 d .
O2 O 0.1374(2) 0.1059(3) 0.4779(2) 0.0569(9) Uani 1 1 d .
O3 O 0.5212(2) 0.0686(2) 0.57369(17) 0.0340(7) Uani 1 1 d .
O4 O 0.6685(2) 0.0109(3) 0.65970(19) 0.0503(9) Uani 1 1 d .
H4A H 0.6741 -0.0122 0.6133 0.076 Uiso 1 1 calc R
O5 O 0.3350(5) 0.3842(5) 0.5795(4) 0.1200(19) Uani 1 1 d .
O6 O 0.2676(5) 0.3293(5) 0.4652(4) 0.128(2) Uani 1 1 d .
O7 O 0.2131(6) 0.4715(6) 0.5107(4) 0.173(3) Uani 1 1 d .
Cd1 Cd 0.42325(2) -0.07830(3) 0.55349(2) 0.03811(12) Uani 1 1 d .
Cd2 Cd 0.39638(3) 0.20845(3) 0.54745(2) 0.04532(13) Uani 1 1 d .

loop_
_atom_site_aniso_label
_atom_site_aniso_U_11
_atom_site_aniso_U_22
_atom_site_aniso_U_33
_atom_site_aniso_U_23
_atom_site_aniso_U_13
_atom_site_aniso_U_12
C1 0.053(3) 0.043(3) 0.077(4) 0.006(3) 0.014(3) 0.001(3)
C2 0.063(4) 0.049(4) 0.142(6) -0.003(4) 0.018(4) -0.013(3)
C3 0.047(4) 0.083(6) 0.177(8) -0.017(5) -0.001(4) -0.009(4)
C4 0.037(3) 0.068(5) 0.137(6) -0.008(4) 0.012(3) 0.001(3)
C5 0.035(3) 0.053(3) 0.065(3) 0.003(3) 0.014(2) 0.005(2)
C6 0.028(2) 0.048(3) 0.055(3) 0.007(2) 0.007(2) 0.011(2)
C7 0.034(3) 0.055(4) 0.078(4) 0.007(3) 0.018(3) 0.020(3)
C8 0.059(4) 0.090(5) 0.086(4) 0.017(4) 0.038(3) 0.017(3)
C9 0.120(7) 0.127(8) 0.081(5) 0.024(5) 0.059(5) 0.045(6)
C10 0.144(8) 0.125(8) 0.062(4) -0.006(5) 0.043(5) 0.050(6)
C11 0.093(5) 0.093(6) 0.066(4) -0.015(4) 0.013(4) 0.028(4)
C12 0.062(4) 0.097(6) 0.087(4) 0.019(4) 0.007(3) 0.023(4)
C13 0.073(4) 0.084(5) 0.077(4) 0.025(3) 0.030(3) 0.015(3)
C14 0.106(6) 0.114(7) 0.060(4) 0.028(4) 0.038(4) 0.026(5)
C15 0.121(6) 0.111(7) 0.044(3) 0.006(4) 0.021(4) 0.045(5)
C16 0.088(4) 0.070(4) 0.045(3) -0.002(3) 0.008(3) 0.028(3)
C17 0.056(3) 0.048(3) 0.040(3) 0.003(2) 0.002(2) 0.023(3)
C18 0.037(2) 0.042(3) 0.040(2) -0.005(2) -0.004(2) 0.008(2)
C19 0.047(3) 0.046(3) 0.046(3) -0.008(2) -0.002(2) 0.009(2)
C20 0.054(3) 0.059(4) 0.068(3) -0.023(3) -0.008(3) -0.002(3)
C21 0.073(4) 0.070(5) 0.089(4) -0.023(4) -0.011(3) -0.011(4)
C22 0.093(5) 0.050(4) 0.095(5) -0.024(3) -0.002(4) -0.017(4)
C23 0.077(4) 0.042(4) 0.086(4) -0.020(3) 0.000(3) 0.005(3)
N1 0.041(2) 0.042(3) 0.060(2) 0.008(2) 0.0116(19) 0.000(2)
N2 0.062(3) 0.062(3) 0.054(3) -0.006(2) 0.013(2) 0.021(3)
N3 0.057(3) 0.053(3) 0.053(2) 0.007(2) 0.016(2) 0.013(2)
N4 0.056(3) 0.038(3) 0.061(3) -0.014(2) -0.002(2) 0.004(2)
N5 0.098(4) 0.067(4) 0.087(4) 0.010(3) 0.025(4) 0.046(4)
N97 0.107(5) 0.104(5) 0.124(5) 0.067(4) 0.028(4) 0.033(4)
N98 0.050(3) 0.046(3) 0.084(3) 0.018(3) 0.011(2) 0.010(2)
N99 0.059(3) 0.045(3) 0.068(3) 0.014(2) 0.013(2) 0.020(2)
O1 0.0292(15) 0.0405(19) 0.0482(17) -0.0002(14) 0.0074(13) 0.0053(13)
O2 0.0347(18) 0.066(3) 0.069(2) 0.0111(19) 0.0057(16) 0.0189(17)
O3 0.0325(15) 0.0315(18) 0.0361(15) -0.0027(12) 0.0009(13) 0.0057(13)
O4 0.0417(18) 0.054(2) 0.0494(18) -0.0054(17) -0.0089(15) 0.0233(17)
O5 0.126(5) 0.079(4) 0.145(5) -0.004(4) -0.001(4) 0.034(4)
O6 0.144(5) 0.111(5) 0.126(5) 0.008(4) 0.013(4) 0.044(4)
O7 0.184(7) 0.161(7) 0.184(6) 0.059(5) 0.062(5) 0.141(6)
Cd1 0.0331(2) 0.0331(2) 0.0475(2) 0.00339(15) 0.00536(15) 0.00522(14)
Cd2 0.0409(2) 0.0344(2) 0.0588(2) -0.00342(16) 0.00415(16) 0.01135(16)

loop_
_atom_type_symbol
_atom_type_description
_atom_type_scat_dispersion_real
_atom_type_scat_dispersion_imag
_atom_type_scat_source
C C 0.0033 0.0016 'International Tables Vol C Tables 4.2.6.8 and 6.1.1.4'
H H 0.0000 0.0000 'International Tables Vol C Tables 4.2.6.8 and 6.1.1.4'
N N 0.0061 0.0033 'International Tables Vol C Tables 4.2.6.8 and 6.1.1.4'
Cd Cd -0.8075 1.2024 'International Tables Vol C Tables 4.2.6.8 and 6.1.1.4'
O O 0.0106 0.0060 'International Tables Vol C Tables 4.2.6.8 and 6.1.1.4'

loop_
_geom_angle_atom_site_label_1
_geom_angle_atom_site_label_2
_geom_angle_atom_site_label_3
_geom_angle
_geom_angle_site_symmetry_1
_geom_angle_site_symmetry_3
N1 C1 C2 122.8(5) . .
N1 C1 H1 118.6 . .
C2 C1 H1 118.6 . .
C3 C2 C1 117.8(6) . .
C3 C2 H2 121.1 . .
C1 C2 H2 121.1 . .
C2 C3 C4 120.0(6) . .
C2 C3 H3 120.0 . .
C4 C3 H3 120.0 . .
C3 C4 C5 119.8(6) . .
C3 C4 H4 120.1 . .
C5 C4 H4 120.1 . .
N1 C5 C4 120.5(5) . .
N1 C5 C6 115.7(4) . .
C4 C5 C6 123.8(5) . .
O1 C6 O2 114.1(4) . .
O1 C6 C5 110.3(4) . .
O2 C6 C5 109.0(4) . .
O1 C6 C7 111.0(4) . .
O2 C6 C7 101.6(3) . .
C5 C6 C7 110.5(4) . .
N2 C7 C8 122.2(6) . .
N2 C7 C6 114.6(4) . .
C8 C7 C6 123.2(6) . .
C9 C8 C7 119.0(7) . .
C9 C8 H8 120.5 . .
C7 C8 H8 120.5 . .
C10 C9 C8 119.4(7) . .
C10 C9 H9 120.3 . .
C8 C9 H9 120.3 . .
C9 C10 C11 119.6(7) . .
C9 C10 H10 120.2 . .
C11 C10 H10 120.2 . .
N2 C11 C10 121.2(8) . .
N2 C11 H11 119.4 . .
C10 C11 H11 119.4 . .
O2 C12 H12A 109.5 . .
O2 C12 H12B 109.5 . .
H12A C12 H12B 109.5 . .
O2 C12 H12C 109.5 . .
H12A C12 H12C 109.5 . .
H12B C12 H12C 109.5 . .
N3 C13 C14 122.7(7) . .
N3 C13 H13 118.6 . .
C14 C13 H13 118.6 . .
C15 C14 C13 118.3(6) . .
C15 C14 H14 120.9 . .
C13 C14 H14 120.9 . .
C14 C15 C16 120.7(6) . .
C14 C15 H15 119.6 . .
C16 C15 H15 119.6 . .
C15 C16 C17 118.6(7) . .
C15 C16 H16 120.7 . .
C17 C16 H16 120.7 . .
N3 C17 C16 121.1(5) . .
N3 C17 C18 116.2(4) . .
C16 C17 C18 122.6(5) . .
O3 C18 O4 112.7(3) . .
O3 C18 C19 108.0(4) . .
O4 C18 C19 109.4(4) . .
O3 C18 C17 110.5(4) . .
O4 C18 C17 104.5(4) . .
C19 C18 C17 111.8(4) . .
N4 C19 C20 122.0(5) . .
N4 C19 C18 115.9(4) . .
C20 C19 C18 122.1(5) . .
C21 C20 C19 118.9(6) . .
C21 C20 H20 120.5 . .
C19 C20 H20 120.5 . .
C22 C21 C20 120.0(6) . .
C22 C21 H21 120.0 . .
C20 C21 H21 120.0 . .
C21 C22 C23 118.2(6) . .
C21 C22 H22 120.9 . .
C23 C22 H22 120.9 . .
N4 C23 C22 122.4(6) . .
N4 C23 H23 118.8 . .
C22 C23 H23 118.8 . .
C1 N1 C5 119.0(4) . .
C1 N1 Cd1 124.3(3) . .
C5 N1 Cd1 115.9(3) . .
C7 N2 C11 118.7(5) . .
C7 N2 Cd2 117.7(3) . .
C11 N2 Cd2 123.5(5) . .
C17 N3 C13 118.6(5) . .
C17 N3 Cd1 115.2(3) . .
C13 N3 Cd1 126.2(4) . .
C19 N4 C23 118.4(5) . .
C19 N4 Cd2 117.1(3) . .
C23 N4 Cd2 121.5(4) . .
O7 N5 O5 124.6(8) . .
O7 N5 O6 123.0(8) . .
O5 N5 O6 112.4(6) . .
N97 N98 N99 179.5(6) . .
N98 N99 Cd1 124.8(4) . .
N98 N99 Cd2 130.7(4) . 3_656
Cd1 N99 Cd2 101.69(17) . 3_656
C6 O1 Cd2 117.3(3) . .
C6 O1 Cd1 108.2(3) . .
Cd2 O1 Cd1 100.04(11) . .
C12 O2 C6 115.0(4) . .
C18 O3 Cd1 115.3(3) . .
C18 O3 Cd1 125.1(3) . 3_656
Cd1 O3 Cd1 100.91(10) . 3_656
C18 O3 Cd2 113.1(2) . .
Cd1 O3 Cd2 100.95(10) . .
Cd1 O3 Cd2 97.66(10) 3_656 .
C18 O4 H4A 109.5 . .
N5 O5 Cd2 101.0(4) . .
N5 O6 Cd2 97.5(4) . .
O3 Cd1 N99 111.23(14) . .
O3 Cd1 N1 148.25(12) . .
N99 Cd1 N1 100.49(16) . .
O3 Cd1 O3 79.09(10) . 3_656
N99 Cd1 O3 80.61(13) . 3_656
N1 Cd1 O3 105.49(12) . 3_656
O3 Cd1 N3 71.43(13) . .
N99 Cd1 N3 96.38(15) . .
N1 Cd1 N3 107.31(14) . .
O3 Cd1 N3 147.05(13) 3_656 .
O3 Cd1 O1 78.44(10) . .
N99 Cd1 O1 159.91(14) . .
N1 Cd1 O1 70.96(12) . .
O3 Cd1 O1 84.24(9) 3_656 .
N3 Cd1 O1 103.49(12) . .
O1 Cd2 N99 96.14(13) . 3_656
O1 Cd2 N4 143.48(13) . .
N99 Cd2 N4 88.75(15) 3_656 .
O1 Cd2 N2 69.26(14) . .
N99 Cd2 N2 165.39(16) 3_656 .
N4 Cd2 N2 103.22(15) . .
O1 Cd2 O3 77.13(10) . .
N99 Cd2 O3 77.82(12) 3_656 .
N4 Cd2 O3 68.57(12) . .
N2 Cd2 O3 98.57(12) . .
O1 Cd2 O5 129.64(17) . .
N99 Cd2 O5 107.24(19) 3_656 .
N4 Cd2 O5 82.20(18) . .
N2 Cd2 O5 82.98(19) . .
O3 Cd2 O5 150.36(17) . .
O1 Cd2 O6 91.52(18) . .
N99 Cd2 O6 85.14(18) 3_656 .
N4 Cd2 O6 125.0(2) . .
N2 Cd2 O6 94.52(18) . .
O3 Cd2 O6 158.25(17) . .
O5 Cd2 O6 48.6(2) . .

loop_
_geom_bond_atom_site_label_1
_geom_bond_atom_site_label_2
_geom_bond_distance
_geom_bond_site_symmetry_2
C1 N1 1.332(7) .
C1 C2 1.364(8) .
C1 H1 0.9300 .
C2 C3 1.363(9) .
C2 H2 0.9300 .
C3 C4 1.363(9) .
C3 H3 0.9300 .
C4 C5 1.363(7) .
C4 H4 0.9300 .
C5 N1 1.343(6) .
C5 C6 1.538(7) .
C6 O1 1.358(5) .
C6 O2 1.425(5) .
C6 C7 1.560(7) .
C7 N2 1.316(7) .
C7 C8 1.376(7) .
C8 C9 1.362(10) .
C8 H8 0.9300 .
C9 C10 1.356(11) .
C9 H9 0.9300 .
C10 C11 1.368(10) .
C10 H10 0.9300 .
C11 N2 1.355(7) .
C11 H11 0.9300 .
C12 O2 1.393(7) .
C12 H12A 0.9600 .
C12 H12B 0.9600 .
C12 H12C 0.9600 .
C13 N3 1.351(7) .
C13 C14 1.370(9) .
C13 H13 0.9300 .
C14 C15 1.347(10) .
C14 H14 0.9300 .
C15 C16 1.367(9) .
C15 H15 0.9300 .
C16 C17 1.399(7) .
C16 H16 0.9300 .
C17 N3 1.326(7) .
C17 C18 1.540(7) .
C18 O3 1.382(5) .
C18 O4 1.406(5) .
C18 C19 1.535(7) .
C19 N4 1.330(6) .
C19 C20 1.375(7) .
C20 C21 1.371(8) .
C20 H20 0.9300 .
C21 C22 1.359(9) .
C21 H21 0.9300 .
C22 C23 1.380(9) .
C22 H22 0.9300 .
C23 N4 1.344(7) .
C23 H23 0.9300 .
N1 Cd1 2.293(4) .
N2 Cd2 2.385(4) .
N3 Cd1 2.347(4) .
N4 Cd2 2.381(4) .
N5 O7 1.167(7) .
N5 O5 1.216(7) .
N5 O6 1.220(7) .
N97 N98 1.151(7) .
N98 N99 1.174(6) .
N99 Cd1 2.268(4) .
N99 Cd2 2.313(4) 3_656
O1 Cd2 2.293(3) .
O1 Cd1 2.386(3) .
O3 Cd1 2.243(3) .
O3 Cd1 2.314(3) 3_656
O3 Cd2 2.404(3) .
O4 H4A 0.8200 .
O5 Cd2 2.427(5) .
O6 Cd2 2.491(6) .
Cd1 O3 2.314(3) 3_656
Cd2 N99 2.313(4) 3_656
